data_2234844
loop_
_publ_author_name
'Li, Li-Nan'
'Zhang, Wei-Guo'
'Huang, Shan-Shan'
'Li, Chuan-Xun'
'Wang, Shou-Yu'

_publ_section_title
;
 (<i>Z</i>)-4-[(Ethylamino)(furan-2-yl)methylidene]-3-methyl-1-phenyl-1<i>H</i>-pyrazol-5(4<i>H</i>)-one
;
_journal_coeditor_code XU5499
_journal_issue 5
_journal_name_full 'Acta Crystallographica Section E'
_journal_page_first o1277
_journal_paper_doi 10.1107/S1600536812013712
_journal_volume 68
_journal_year 2012
_chemical_formula_iupac 'C17 H17 N3 O2'
_chemical_formula_moiety 'C17 H17 N3 O2'
_chemical_formula_sum 'C17 H17 N3 O2'
_chemical_formula_weight 295.34
_chemical_name_systematic
;
(<i>Z</i>)-4-[(Ethylamino)(furan-2-yl)methylidene]-3-methyl-1-phenyl-
1<i>H</i>-pyrazol-5(4<i>H</i>)-one
;
_space_group_IT_number 61
_symmetry_cell_setting orthorhombic
_symmetry_space_group_name_Hall '-P 2ac 2ab'
_symmetry_space_group_name_H-M 'P b c a'
_atom_sites_solution_hydrogens geom
_atom_sites_solution_primary direct
_atom_sites_solution_secondary difmap
_audit_creation_method SHELXL-97
_cell_angle_alpha 90.00
_cell_angle_beta 90.00
_cell_angle_gamma 90.00
_cell_formula_units_Z 8
_cell_length_a 8.5729(13)
_cell_length_b 17.555(3)
_cell_length_c 20.427(3)
_cell_measurement_reflns_used 3420
_cell_measurement_temperature 296(2)
_cell_measurement_theta_max 24.49
_cell_measurement_theta_min 2.50
_cell_volume 3074.2(8)
_computing_cell_refinement 'SAINT (Bruker, 1998)'
_computing_data_collection 'SMART (Bruker, 1998)'
_computing_data_reduction 'SAINT (Bruker, 1998)'
_computing_molecular_graphics 'SHELXTL (Sheldrick, 2008)'
_computing_publication_material 'SHELXTL (Sheldrick, 2008)'
_computing_structure_refinement 'SHELXTL (Sheldrick, 2008)'
_computing_structure_solution 'SHELXTL (Sheldrick, 2008)'
_diffrn_ambient_temperature 296(2)
_diffrn_measured_fraction_theta_full 0.997
_diffrn_measured_fraction_theta_max 0.997
_diffrn_measurement_device_type 'Bruker SMART 1000 CCD'
_diffrn_measurement_method '\w scans'
_diffrn_radiation_monochromator graphite
_diffrn_radiation_source 'fine-focus sealed tube'
_diffrn_radiation_type MoK\a
_diffrn_radiation_wavelength 0.71073
_diffrn_reflns_av_R_equivalents 0.0336
_diffrn_reflns_av_sigmaI/netI 0.0332
_diffrn_reflns_limit_h_max 11
_diffrn_reflns_limit_h_min -11
_diffrn_reflns_limit_k_max 14
_diffrn_reflns_limit_k_min -22
_diffrn_reflns_limit_l_max 25
_diffrn_reflns_limit_l_min -26
_diffrn_reflns_number 14892
_diffrn_reflns_theta_full 27.61
_diffrn_reflns_theta_max 27.61
_diffrn_reflns_theta_min 2.53
_exptl_absorpt_coefficient_mu 0.086
_exptl_absorpt_correction_type none
_exptl_crystal_colour yellow
_exptl_crystal_density_diffrn 1.276
_exptl_crystal_density_method 'not measured'
_exptl_crystal_description block
_exptl_crystal_F_000 1248
_exptl_crystal_size_max 0.20
_exptl_crystal_size_mid 0.18
_exptl_crystal_size_min 0.16
_refine_diff_density_max 0.294
_refine_diff_density_min -0.241
_refine_ls_extinction_coef 0.0061(11)
_refine_ls_extinction_expression Fc^*^=kFc[1+0.001xFc^2^\l^3^/sin(2\q)]^-1/4^
_refine_ls_extinction_method 'SHELXTL (Sheldrick, 2008)'
_refine_ls_goodness_of_fit_ref 1.018
_refine_ls_hydrogen_treatment constr
_refine_ls_matrix_type full
_refine_ls_number_parameters 202
_refine_ls_number_reflns 3552
_refine_ls_number_restraints 0
_refine_ls_restrained_S_all 1.018
_refine_ls_R_factor_all 0.0812
_refine_ls_R_factor_gt 0.0488
_refine_ls_shift/su_max 0.000
_refine_ls_shift/su_mean 0.000
_refine_ls_structure_factor_coef Fsqd
_refine_ls_weighting_details 'calc w=1/[\s^2^(Fo^2^)+(0.0730P)^2^+0.6048P] where P=(Fo^2^+2Fc^2^)/3'
_refine_ls_weighting_scheme calc
_refine_ls_wR_factor_gt 0.1307
_refine_ls_wR_factor_ref 0.1528
_reflns_number_gt 2271
_reflns_number_total 3552
_reflns_threshold_expression I>2sigma(I)
_cod_data_source_file xu5499.cif
_cod_data_source_block I
_cod_database_code 2234844
_cod_database_fobs_code 2234844

loop_
_symmetry_equiv_pos_as_xyz
'x, y, z'
'-x+1/2, -y, z+1/2'
'x+1/2, -y+1/2, -z'
'-x, y+1/2, -z+1/2'
'-x, -y, -z'
'x-1/2, y, -z-1/2'
'-x-1/2, y-1/2, z'
'x, -y-1/2, z-1/2'

loop_
_atom_site_type_symbol
_atom_site_label
_atom_site_fract_x
_atom_site_fract_y
_atom_site_fract_z
_atom_site_U_iso_or_equiv
_atom_site_adp_type
_atom_site_calc_flag
_atom_site_refinement_flags
_atom_site_occupancy
_atom_site_symmetry_multiplicity
C C1 0.3274(2) 0.36448(10) 0.37402(8) 0.0470(4) Uani d . 1 1
C C2 0.4490(2) 0.31933(11) 0.35231(9) 0.0568(5) Uani d . 1 1
H H2 0.4819 0.3221 0.3090 0.068 Uiso calc R 1 1
C C3 0.5211(2) 0.27020(12) 0.39536(10) 0.0673(6) Uani d . 1 1
H H3 0.6030 0.2399 0.3807 0.081 Uiso calc R 1 1
C C4 0.4740(3) 0.26520(13) 0.45952(11) 0.0719(6) Uani d . 1 1
H H4 0.5234 0.2317 0.4881 0.086 Uiso calc R 1 1
C C5 0.3540(2) 0.30984(13) 0.48091(10) 0.0676(6) Uani d . 1 1
H H5 0.3219 0.3067 0.5243 0.081 Uiso calc R 1 1
C C6 0.2797(2) 0.35970(12) 0.43881(9) 0.0561(5) Uani d . 1 1
H H6 0.1981 0.3899 0.4538 0.067 Uiso calc R 1 1
C C7 0.2554(2) 0.42127(10) 0.26479(8) 0.0500(4) Uani d . 1 1
C C8 0.1713(2) 0.48955(10) 0.24974(8) 0.0479(4) Uani d . 1 1
C C9 0.1213(2) 0.51919(11) 0.31153(9) 0.0502(4) Uani d . 1 1
C C10 0.0283(3) 0.58819(12) 0.32686(10) 0.0672(6) Uani d . 1 1
H H10A -0.0075 0.5856 0.3713 0.101 Uiso calc R 1 1
H H10B -0.0597 0.5909 0.2979 0.101 Uiso calc R 1 1
H H10C 0.0921 0.6327 0.3213 0.101 Uiso calc R 1 1
C C11 0.1465(2) 0.51345(10) 0.18519(9) 0.0506(4) Uani d . 1 1
C C12 0.0770(2) 0.58668(10) 0.16927(9) 0.0526(5) Uani d . 1 1
C C13 -0.0461(2) 0.60530(12) 0.13197(9) 0.0561(5) Uani d . 1 1
H H13 -0.1068 0.5722 0.1072 0.067 Uiso calc R 1 1
C C14 -0.0655(3) 0.68398(15) 0.13746(12) 0.0791(7) Uani d . 1 1
H H14 -0.1426 0.7132 0.1175 0.095 Uiso calc R 1 1
C C15 0.0474(3) 0.70936(13) 0.17668(12) 0.0834(7) Uani d . 1 1
H H15 0.0622 0.7600 0.1884 0.100 Uiso calc R 1 1
C C16 0.1841(3) 0.48181(15) 0.06678(10) 0.0774(7) Uani d . 1 1
H H16A 0.2017 0.5355 0.0585 0.093 Uiso calc R 1 1
H H16B 0.0818 0.4686 0.0500 0.093 Uiso calc R 1 1
C C17 0.3046(3) 0.43617(17) 0.03265(11) 0.0931(8) Uani d . 1 1
H H17A 0.4054 0.4478 0.0506 0.140 Uiso calc R 1 1
H H17B 0.3036 0.4482 -0.0132 0.140 Uiso calc R 1 1
H H17C 0.2829 0.3829 0.0385 0.140 Uiso calc R 1 1
N N1 0.25453(19) 0.41740(8) 0.33228(6) 0.0506(4) Uani d . 1 1
N N2 0.16849(17) 0.47679(9) 0.36000(7) 0.0530(4) Uani d . 1 1
N N3 0.1892(2) 0.46750(9) 0.13692(7) 0.0637(5) Uani d . 1 1
H H3A 0.2364 0.4192 0.1514 0.076 Uiso d R 1 1
O O1 0.31504(18) 0.37337(8) 0.22731(6) 0.0658(4) Uani d . 1 1
O O2 0.13911(19) 0.64946(9) 0.19731(8) 0.0768(5) Uani d . 1 1

loop_
_atom_site_aniso_label
_atom_site_aniso_U_11
_atom_site_aniso_U_22
_atom_site_aniso_U_33
_atom_site_aniso_U_12
_atom_site_aniso_U_13
_atom_site_aniso_U_23
C1 0.0528(9) 0.0412(9) 0.0472(9) -0.0088(8) -0.0069(7) 0.0016(7)
C2 0.0628(11) 0.0525(11) 0.0552(10) -0.0007(9) -0.0040(9) -0.0025(8)
C3 0.0633(12) 0.0594(13) 0.0793(14) 0.0061(10) -0.0146(11) -0.0005(11)
C4 0.0719(13) 0.0688(14) 0.0752(14) -0.0025(12) -0.0224(11) 0.0189(11)
C5 0.0685(13) 0.0798(15) 0.0546(11) -0.0114(12) -0.0103(9) 0.0163(11)
C6 0.0566(10) 0.0607(12) 0.0511(10) -0.0051(9) -0.0034(8) 0.0052(9)
C7 0.0609(10) 0.0444(10) 0.0446(9) -0.0025(9) -0.0018(8) -0.0005(7)
C8 0.0544(10) 0.0414(9) 0.0477(9) -0.0033(8) -0.0040(7) 0.0015(8)
C9 0.0505(9) 0.0460(10) 0.0543(10) -0.0028(8) -0.0012(8) 0.0005(8)
C10 0.0674(12) 0.0613(13) 0.0728(13) 0.0131(11) 0.0052(10) -0.0014(10)
C11 0.0555(10) 0.0440(10) 0.0523(10) -0.0102(8) -0.0052(8) 0.0043(8)
C12 0.0509(10) 0.0480(11) 0.0589(11) -0.0072(8) -0.0006(8) 0.0074(8)
C13 0.0508(10) 0.0590(12) 0.0583(10) -0.0014(9) -0.0078(8) 0.0080(9)
C14 0.0757(14) 0.0754(16) 0.0862(16) 0.0254(13) 0.0148(13) 0.0283(13)
C15 0.108(2) 0.0462(13) 0.0959(17) -0.0016(13) 0.0296(16) 0.0002(12)
C16 0.1008(17) 0.0840(17) 0.0474(11) 0.0017(14) -0.0064(11) 0.0079(11)
C17 0.119(2) 0.101(2) 0.0587(13) 0.0073(17) 0.0081(13) -0.0057(13)
N1 0.0654(9) 0.0447(9) 0.0416(7) 0.0042(7) -0.0013(7) 0.0002(6)
N2 0.0606(9) 0.0494(9) 0.0490(8) 0.0035(7) 0.0022(7) -0.0035(7)
N3 0.0953(13) 0.0510(10) 0.0447(8) 0.0010(9) -0.0074(8) 0.0033(7)
O1 0.0989(11) 0.0512(8) 0.0471(7) 0.0146(7) -0.0001(7) -0.0042(6)
O2 0.0834(10) 0.0573(9) 0.0896(11) -0.0112(8) -0.0091(8) 0.0004(8)

loop_
_atom_type_symbol
_atom_type_description
_atom_type_scat_dispersion_real
_atom_type_scat_dispersion_imag
_atom_type_scat_source
C C 0.0033 0.0016 'International Tables Vol C Tables 4.2.6.8 and 6.1.1.4'
H H 0.0000 0.0000 'International Tables Vol C Tables 4.2.6.8 and 6.1.1.4'
N N 0.0061 0.0033 'International Tables Vol C Tables 4.2.6.8 and 6.1.1.4'
O O 0.0106 0.0060 'International Tables Vol C Tables 4.2.6.8 and 6.1.1.4'

loop_
_geom_angle_atom_site_label_1
_geom_angle_atom_site_label_2
_geom_angle_atom_site_label_3
_geom_angle
C2 C1 C6 119.58(17)
C2 C1 N1 121.26(16)
C6 C1 N1 119.12(16)
C3 C2 C1 119.48(18)
C3 C2 H2 120.3
C1 C2 H2 120.3
C4 C3 C2 121.1(2)
C4 C3 H3 119.4
C2 C3 H3 119.4
C5 C4 C3 119.3(2)
C5 C4 H4 120.3
C3 C4 H4 120.3
C4 C5 C6 120.8(2)
C4 C5 H5 119.6
C6 C5 H5 119.6
C5 C6 C1 119.7(2)
C5 C6 H6 120.2
C1 C6 H6 120.2
O1 C7 N1 125.63(17)
O1 C7 C8 129.72(16)
N1 C7 C8 104.63(15)
C11 C8 C9 132.56(17)
C11 C8 C7 121.97(16)
C9 C8 C7 105.42(15)
N2 C9 C8 111.69(16)
N2 C9 C10 118.21(16)
C8 C9 C10 130.09(17)
C9 C10 H10A 109.5
C9 C10 H10B 109.5
H10A C10 H10B 109.5
C9 C10 H10C 109.5
H10A C10 H10C 109.5
H10B C10 H10C 109.5
N3 C11 C8 118.44(17)
N3 C11 C12 119.01(16)
C8 C11 C12 122.55(17)
C13 C12 O2 110.60(17)
C13 C12 C11 131.66(18)
O2 C12 C11 117.69(16)
C12 C13 C14 106.80(19)
C12 C13 H13 126.6
C14 C13 H13 126.6
C15 C14 C13 107.0(2)
C15 C14 H14 126.5
C13 C14 H14 126.5
C14 C15 O2 110.0(2)
C14 C15 H15 125.0
O2 C15 H15 125.0
N3 C16 C17 110.42(19)
N3 C16 H16A 109.6
C17 C16 H16A 109.6
N3 C16 H16B 109.6
C17 C16 H16B 109.6
H16A C16 H16B 108.1
C16 C17 H17A 109.5
C16 C17 H17B 109.5
H17A C17 H17B 109.5
C16 C17 H17C 109.5
H17A C17 H17C 109.5
H17B C17 H17C 109.5
C7 N1 N2 111.78(14)
C7 N1 C1 129.42(15)
N2 N1 C1 118.80(13)
C9 N2 N1 106.40(14)
C11 N3 C16 128.24(18)
C11 N3 H3A 114.4
C16 N3 H3A 117.2
C12 O2 C15 105.52(17)

loop_
_geom_bond_atom_site_label_1
_geom_bond_atom_site_label_2
_geom_bond_distance
C1 C2 1.382(3)
C1 C6 1.388(3)
C1 N1 1.407(2)
C2 C3 1.378(3)
C2 H2 0.9300
C3 C4 1.374(3)
C3 H3 0.9300
C4 C5 1.365(3)
C4 H4 0.9300
C5 C6 1.382(3)
C5 H5 0.9300
C6 H6 0.9300
C7 O1 1.247(2)
C7 N1 1.380(2)
C7 C8 1.432(3)
C8 C11 1.400(2)
C8 C9 1.431(2)
C9 N2 1.303(2)
C9 C10 1.483(3)
C10 H10A 0.9600
C10 H10B 0.9600
C10 H10C 0.9600
C11 N3 1.325(2)
C11 C12 1.454(3)
C12 C13 1.342(2)
C12 O2 1.352(2)
C13 C14 1.396(3)
C13 H13 0.9300
C14 C15 1.333(4)
C14 H14 0.9300
C15 O2 1.379(3)
C15 H15 0.9300
C16 N3 1.455(2)
C16 C17 1.482(3)
C16 H16A 0.9700
C16 H16B 0.9700
C17 H17A 0.9600
C17 H17B 0.9600
C17 H17C 0.9600
N1 N2 1.397(2)
N3 H3A 0.9845

loop_
_geom_hbond_atom_site_label_D
_geom_hbond_atom_site_label_H
_geom_hbond_atom_site_label_A
_geom_hbond_site_symmetry_A
_geom_hbond_distance_DH
_geom_hbond_distance_HA
_geom_hbond_distance_DA
_geom_hbond_angle_DHA
N3 H3A O1 . 0.98 1.87 2.702(2) 140
C15 H15 O1 7_665 0.93 2.39 3.279(3) 161

loop_
_geom_torsion_atom_site_label_1
_geom_torsion_atom_site_label_2
_geom_torsion_atom_site_label_3
_geom_torsion_atom_site_label_4
_geom_torsion
C6 C1 C2 C3 0.0(3)
N1 C1 C2 C3 177.63(17)
C1 C2 C3 C4 0.1(3)
C2 C3 C4 C5 -0.2(3)
C3 C4 C5 C6 0.1(3)
C4 C5 C6 C1 0.0(3)
C2 C1 C6 C5 -0.1(3)
N1 C1 C6 C5 -177.75(17)
O1 C7 C8 C11 -1.4(3)
N1 C7 C8 C11 -179.86(16)
O1 C7 C8 C9 176.14(19)
N1 C7 C8 C9 -2.32(19)
C11 C8 C9 N2 178.07(19)
C7 C8 C9 N2 0.9(2)
C11 C8 C9 C10 -2.1(3)
C7 C8 C9 C10 -179.30(19)
C9 C8 C11 N3 -170.12(19)
C7 C8 C11 N3 6.7(3)
C9 C8 C11 C12 10.3(3)
C7 C8 C11 C12 -172.87(17)
N3 C11 C12 C13 54.5(3)
C8 C11 C12 C13 -125.9(2)
N3 C11 C12 O2 -128.04(19)
C8 C11 C12 O2 51.5(2)
O2 C12 C13 C14 -1.2(2)
C11 C12 C13 C14 176.4(2)
C12 C13 C14 C15 1.0(2)
C13 C14 C15 O2 -0.5(3)
O1 C7 N1 N2 -175.51(18)
C8 C7 N1 N2 3.0(2)
O1 C7 N1 C1 5.4(3)
C8 C7 N1 C1 -176.05(17)
C2 C1 N1 C7 18.6(3)
C6 C1 N1 C7 -163.80(18)
C2 C1 N1 N2 -160.46(16)
C6 C1 N1 N2 17.2(2)
C8 C9 N2 N1 0.9(2)
C10 C9 N2 N1 -178.91(15)
C7 N1 N2 C9 -2.5(2)
C1 N1 N2 C9 176.65(15)
C8 C11 N3 C16 -175.9(2)
C12 C11 N3 C16 3.7(3)
C17 C16 N3 C11 153.0(2)
C13 C12 O2 C15 0.9(2)
C11 C12 O2 C15 -177.06(17)
C14 C15 O2 C12 -0.2(2)

loop_
_cod_related_entry_id
_cod_related_entry_database
_cod_related_entry_code
1 ChemSpider 30657721
